data_2200584
loop_
_publ_author_name
'Svoboda, Ingrid'
'Ar\?ic\?i, Cengiz'
'Naz\?ir, Hasan'
'Durmus, Zehra'
'Atakol, Orhan'
'Fuess, Hartmut'

_publ_section_title
{[\m-<i>N,N</i>'-Bis(salicylidene)-2,2'-dimethyl-1,3-propanediamine](piperidine)copper(II)}dibromozinc(II)
_journal_issue 12
_journal_name_full 'Acta Crystallographica Section E'
_journal_page_first m584
_journal_page_last m586
_journal_paper_doi 10.1107/S1600536801019171
_journal_volume 57
_journal_year 2001
_chemical_formula_iupac '[Cu Zn Br2 (C17 H16 N2 O2) (C H3)2 (C5 H11 N)]'
_chemical_formula_moiety 'C24 H31 Br2 Cu N3 O2 Zn'
_chemical_formula_sum 'C24 H31 Br2 Cu N3 O2 Zn'
_chemical_formula_weight 682.25
_space_group_IT_number 14
_symmetry_cell_setting monoclinic
_symmetry_space_group_name_Hall '-P 2yn'
_symmetry_space_group_name_H-M 'P 1 21/n 1'
_atom_type_scat_source IntTabIV
_cell_angle_alpha 90.00
_cell_angle_beta 97.91(2)
_cell_angle_gamma 90.00
_cell_formula_units_Z 4
_cell_length_a 10.659(2)
_cell_length_b 14.5500(10)
_cell_length_c 16.992(3)
_cell_measurement_reflns_used 25
_cell_measurement_temperature 301(2)
_cell_measurement_theta_max 25.97
_cell_measurement_theta_min 1.85
_cell_volume 2610.2(7)
_computing_cell_refinement 'SHELXL97 (Sheldrick, 1997)'
_computing_data_collection 'CAD-4 EXPRESS (Enraf-Nonius, 1993)'
_computing_molecular_graphics 'PLATON (Spek, 2000)'
_computing_publication_material SHELXL97
_computing_structure_refinement SHELXL97
_computing_structure_solution 'SHELXS97 (Sheldrick, 1997)'
_diffrn_measured_fraction_theta_full 1.0
_diffrn_measured_fraction_theta_max 1.0
_diffrn_measurement_device 'Enraf-Nonius CAD-4'
_diffrn_measurement_method '\w/2\q scans'
_diffrn_radiation_type MoK\a
_diffrn_radiation_wavelength .71073
_diffrn_reflns_av_R_equivalents .041
_diffrn_reflns_limit_h_max 6
_diffrn_reflns_limit_h_min -13
_diffrn_reflns_limit_k_max 0
_diffrn_reflns_limit_k_min -17
_diffrn_reflns_limit_l_max 20
_diffrn_reflns_limit_l_min -20
_diffrn_reflns_number 8583
_diffrn_reflns_theta_full 25.97
_diffrn_reflns_theta_max 25.97
_diffrn_standards_decay_% 1.2
_diffrn_standards_interval_time 120
_diffrn_standards_number 3
_exptl_absorpt_coefficient_mu 4.821
_exptl_absorpt_correction_T_max .300
_exptl_absorpt_correction_T_min .202
_exptl_absorpt_correction_type 'empirical via \y scans'
_exptl_absorpt_process_details '(Fair, 1990)'
_exptl_crystal_colour 'light green'
_exptl_crystal_density_diffrn 1.736
_exptl_crystal_density_meas ?
_exptl_crystal_description prism
_exptl_crystal_size_max .35
_exptl_crystal_size_mid .30
_exptl_crystal_size_min .25
_refine_diff_density_max .82
_refine_diff_density_min -.50
_refine_ls_extinction_coef .0028(3)
_refine_ls_extinction_method SHELXL97
_refine_ls_goodness_of_fit_ref 1.10
_refine_ls_hydrogen_treatment constr
_refine_ls_matrix_type full
_refine_ls_number_parameters 299
_refine_ls_number_reflns 5111
_refine_ls_number_restraints 2
_refine_ls_R_factor_gt .038
_refine_ls_shift/su_max .0001
_refine_ls_structure_factor_coef Fsqd
_refine_ls_weighting_details 'w = 1/[\s^2^(Fo^2^)+(0.0506P)^2^] where P = (Fo^2^+2Fc^2^)/3'
_refine_ls_weighting_scheme calc
_refine_ls_wR_factor_ref .095
_reflns_number_gt 3403
_reflns_number_total 5111
_reflns_threshold_expression I>2\s(I)
_cod_data_source_file br6030.cif
_cod_data_source_block I
_cod_depositor_comments
;
The following automatic conversions were performed:

'_exptl_crystal_density_meas' value 'not measured' was changed to '?'
- the value is perceived as not measured.

Automatic conversion script
Id: cif_fix_values 3008 2015-01-20 13:52:24Z robertas 
;
_cod_original_sg_symbol_H-M 'P 21/n'
_cod_database_code 2200584
_cod_database_fobs_code 2200584

loop_
_symmetry_equiv_pos_as_xyz
'x, y, z'
'-x+1/2, y+1/2, -z+1/2'
'-x, -y, -z'
'x-1/2, -y-1/2, z-1/2'

loop_
_atom_site_aniso_label
_atom_site_aniso_U_11
_atom_site_aniso_U_22
_atom_site_aniso_U_33
_atom_site_aniso_U_12
_atom_site_aniso_U_13
_atom_site_aniso_U_23
_atom_site_aniso_type_symbol
Cu .0297(3) .0407(3) .0443(4) .0001(2) .0046(2) -.0009(2) Cu
Zn .0340(3) .0443(3) .0619(4) .0070(3) .0013(2) .0004(2) Zn
Br1 .0455(3) .0798(4) .1035(6) .0111(3) .0218(3) .0125(3) Br
Br2 .0931(5) .0632(4) .0622(5) .0123(3) -.0005(3) -.0106(3) Br
O1 .0313(15) .0399(15) .059(2) .0017(14) .0007(14) -.0028(13) N
O2 .0344(16) .0371(16) .078(3) .0007(15) .0019(16) -.0028(13) N
N1 .0310(18) .043(2) .042(2) .0041(17) .0059(16) .0032(15) N
N2 .0322(18) .048(2) .043(3) -.0035(17) .0057(17) -.0022(15) O
N3 .048(2) .058(2) .036(2) -.0090(18) .0206(19) -.0080(18) O
C1 .038(2) .046(2) .036(3) .0027(19) .007(2) -.0064(19) C
C2 .033(2) .055(3) .060(4) .001(2) .005(2) -.004(2) C
C3 .042(3) .063(3) .065(4) -.002(3) .008(2) -.015(2) C
C4 .057(3) .050(3) .059(4) -.004(2) .009(3) -.017(2) C
C5 .056(3) .044(2) .045(3) .003(2) .009(2) -.004(2) C
C6 .041(2) .043(2) .033(3) .0041(19) .006(2) -.0019(19) C
C7 .047(2) .040(2) .038(3) .0016(19) .006(2) .003(2) C
C8 .041(3) .055(3) .049(3) .003(2) -.003(2) .008(2) C
C9 .031(2) .062(3) .048(3) -.001(2) .001(2) .008(2) C
C10 .034(2) .065(3) .052(3) -.001(2) -.005(2) -.004(2) C
C11 .044(3) .088(4) .057(4) -.003(3) .014(3) .011(3) C
C12 .039(3) .087(4) .093(5) .006(3) -.001(3) .016(3) C
C13 .033(2) .062(3) .044(3) -.006(2) .007(2) -.009(2) C
C14 .042(2) .047(2) .038(3) -.005(2) .011(2) -.010(2) C
C15 .058(3) .060(3) .043(3) -.004(2) .007(2) -.016(3) C
C16 .085(4) .044(3) .053(4) -.008(2) .009(3) -.015(3) C
C17 .073(4) .042(3) .066(4) -.005(2) .008(3) .002(2) C
C18 .055(3) .042(3) .076(4) -.005(2) .009(3) .002(2) C
C19 .046(3) .041(2) .049(3) -.003(2) .008(2) -.003(2) C
C20 .078(4) .099(5) .062(5) -.020(4) .008(3) -.004(4) C
C21 .099(6) .126(7) .100(7) -.043(5) .001(5) .053(5) C
C22 .053(3) .113(5) .055(4) .014(4) .034(3) .032(3) C
C23 .055(4) .186(9) .102(7) .081(7) .012(4) -.012(5) C
C24 .085(4) .090(4) .055(4) .006(3) .022(3) -.011(4) C

loop_
_atom_site_label
_atom_site_fract_x
_atom_site_fract_y
_atom_site_fract_z
_atom_site_U_iso_or_equiv
_atom_site_thermal_displace_type
_atom_site_calc_flag
_atom_site_calc_attached_atom
_atom_site_type_symbol
Cu .26737(5) .24855(3) .38658(3) .03827(17) Ueq . . Cu
Zn .01432(5) .33604(4) .31450(4) .04724(18) Ueq . . Zn
Br1 -.15362(5) .37698(4) .38186(5) .0752(2) Ueq . . Br
Br2 -.00582(7) .36447(4) .17715(4) .0739(2) Ueq . . Br
O1 .0950(3) .2132(2) .3395(2) .0439(8) Ueq . . N
O2 .1876(3) .36854(19) .3681(2) .0503(9) Ueq . . N
N1 .3244(3) .1197(2) .3859(2) .0388(9) Ueq . . N
N2 .4351(3) .3058(2) .4167(2) .0410(9) Ueq . . O
N3 .2296(4) .2350(3) .5169(2) .0461(10) Ueq . . O
C1 .0476(4) .1310(3) .3183(3) .0398(10) Ueq . . C
C2 -.0823(4) .1221(3) .2899(3) .0497(12) Ueq . . C
C3 -.1330(5) .0379(4) .2681(3) .0566(14) Ueq . . C
C4 -.0566(5) -.0409(4) .2730(3) .0555(13) Ueq . . C
C5 .0677(5) -.0326(3) .3005(3) .0482(12) Ueq . . C
C6 .1237(4) .0526(3) .3246(3) .0389(10) Ueq . . C
C7 .2559(4) .0517(3) .3563(3) .0415(11) Ueq . . C
C8 .4517(4) .0936(3) .4248(3) .0493(12) Ueq . . C
C9 .5573(4) .1582(3) .4087(3) .0473(12) Ueq . . C
C10 .5457(4) .2494(3) .4512(3) .0511(12) Ueq . . C
C11 .5604(5) .1715(4) .3206(3) .0622(15) Ueq . . C
C12 .6831(5) .1151(4) .4470(4) .0740(18) Ueq . . C
C13 .4578(4) .3915(3) .4117(3) .0462(11) Ueq . . C
C14 .3697(4) .4651(3) .3890(3) .0419(11) Ueq . . C
C15 .4205(5) .5544(3) .3877(3) .0536(13) Ueq . . C
C16 .3435(6) .6291(3) .3688(4) .0608(15) Ueq . . C
C17 .2155(6) .6153(3) .3519(4) .0603(15) Ueq . . C
C18 .1621(5) .5290(3) .3520(4) .0577(14) Ueq . . C
C19 .2400(4) .4528(3) .3702(3) .0451(11) Ueq . . C
C20 .2374(6) .3087(5) .5729(4) .0799(19) Ueq . . C
C21 .1109(7) .3402(6) .5845(5) .110(3) Ueq . . C
C22 .0399(6) .2659(5) .6135(4) .0709(18) Ueq . . C
C23 .0281(6) .1957(7) .5528(5) .114(3) Ueq . . C
C24 .1556(6) .1621(4) .5433(4) .0756(17) Ueq . . C
H2 -.1352 .1749 .2860 .060 Uiso . . H
H3 -.2209 .0329 .2493 .068 Uiso . . H
H3A .3079 .2094 .5359 .055 Uiso . . H
H4 -.0918 -.0991 .2573 .067 Uiso . . H
H5 .1194 -.0860 .3038 .058 Uiso . . H
H7 .2978 -.0058 .3553 .050 Uiso . . H
H8A .4713 .0312 .4068 .059 Uiso . . H
H8B .4503 .0907 .4828 .059 Uiso . . H
H10A .5387 .2370 .5077 .061 Uiso . . H
H10B .6240 .2854 .4493 .061 Uiso . . H
H11A .6292 .2138 .3127 .093 Uiso . . H
H11B .4795 .1972 .2960 .093 Uiso . . H
H11C .5747 .1121 .2961 .093 Uiso . . H
H12A .6809 .1063 .5040 .111 Uiso . . H
H12B .7534 .1561 .4394 .111 Uiso . . H
H12C .6950 .0556 .4221 .111 Uiso . . H
H13 .5440 .4091 .4246 .055 Uiso . . H
H15 .5094 .5630 .4001 .064 Uiso . . H
H16 .3783 .6891 .3674 .073 Uiso . . H
H17 .1618 .6670 .3399 .072 Uiso . . H
H18 .0730 .5216 .3396 .069 Uiso . . H
H20A .2853 .3603 .5535 .096 Uiso . . H
H20B .2836 .2877 .6243 .096 Uiso . . H
H21A .1182 .3915 .6231 .131 Uiso . . H
H21B .0656 .3631 .5335 .131 Uiso . . H
H22A -.0449 .2876 .6229 .085 Uiso . . H
H22B .0850 .2415 .6640 .085 Uiso . . H
H23A -.0137 .2214 .5019 .137 Uiso . . H
H23B -.0242 .1444 .5683 .137 Uiso . . H
H24A .1979 .1380 .5947 .091 Uiso . . H
H24B .1486 .1114 .5042 .091 Uiso . . H

loop_
_geom_angle_atom_site_label_1
_geom_angle_atom_site_label_2
_geom_angle_atom_site_label_3
_geom_angle
_geom_angle_publ_flag
O2 Cu O1 78.84(12) yes
O2 Cu N1 168.33(15) yes
O1 Cu N1 91.17(13) yes
O2 Cu N2 91.32(14) yes
O1 Cu N2 167.54(15) yes
N1 Cu N2 97.70(15) yes
O2 Cu N3 95.80(15) yes
O1 Cu N3 95.22(14) yes
N1 Cu N3 91.07(15) yes
N2 Cu N3 93.34(15) yes
O2 Cu Zn 39.37(9) yes
O1 Cu Zn 39.55(9) yes
N1 Cu Zn 130.12(10) yes
N2 Cu Zn 129.85(11) yes
Cu O2 Zn 102.50(13) yes
O2 Zn O1 76.80(12) no
O2 Zn Br1 116.05(11) no
O1 Zn Br1 117.39(10) no
O2 Zn Br2 111.29(12) no
O1 Zn Br2 110.22(10) no
Br1 Zn Br2 118.11(4) no
O2 Zn Cu 38.13(8) no
O1 Zn Cu 38.75(8) no
Br1 Zn Cu 126.87(3) no
Br2 Zn Cu 115.01(3) no
O1 C1 C2 119.7(4) no
O1 C1 C6 121.4(4) no
C2 C1 C6 118.9(4) no
C3 C2 C1 120.6(4) no
C2 C3 C4 120.7(4) no
C5 C4 C3 118.9(5) no
C4 C5 C6 122.3(5) no
C1 C6 C5 118.6(4) no
C1 C6 C7 124.4(4) no
C5 C6 C7 117.0(4) no
N1 C7 C6 127.7(4) no
N1 C8 C9 114.8(4) no
C11 C9 C8 112.0(4) no
C11 C9 C10 111.8(4) no
C8 C9 C10 110.0(4) no
C11 C9 C12 109.5(4) no
C8 C9 C12 107.2(4) no
C10 C9 C12 106.1(4) no
N2 C10 C9 113.9(4) no
N2 C13 C14 128.5(4) no
C19 C14 C15 119.2(4) no
C19 C14 C13 123.9(4) no
C15 C14 C13 116.9(4) no
C16 C15 C14 121.0(5) no
C17 C16 C15 118.7(5) no
C16 C17 C18 122.2(5) no
C17 C18 C19 119.4(5) no
O2 C19 C14 121.3(4) no
O2 C19 C18 119.2(4) no
C14 C19 C18 119.5(4) no
N3 C20 C21 110.8(5) no
C22 C21 C20 110.3(6) no
C21 C22 C23 106.5(6) no
C22 C23 C24 108.8(6) no
N3 C24 C23 110.2(5) no
N3 Cu Zn 99.08(10) no
C7 N1 C8 114.4(4) no
C7 N1 Cu 125.0(3) no
C8 N1 Cu 120.5(3) no
C13 N2 C10 114.7(4) no
C13 N2 Cu 124.6(3) no
C10 N2 Cu 120.6(3) no
C24 N3 C20 109.3(5) no
C24 N3 Cu 122.7(3) no
C20 N3 Cu 124.9(4) no
C1 O1 Cu 130.1(3) no
C1 O1 Zn 127.6(3) no
Cu O1 Zn 101.70(13) no
C19 O2 Cu 130.0(3) no
C19 O2 Zn 125.5(3) no

loop_
_geom_bond_atom_site_label_1
_geom_bond_atom_site_label_2
_geom_bond_site_symmetry_1
_geom_bond_site_symmetry_2
_geom_bond_distance
_geom_bond_publ_flag
Cu Zn . . 3.0800(9) yes
Cu O1 . . 1.969(3) yes
Cu O2 . . 1.948(3) yes
Cu N1 . . 1.972(3) yes
Cu N2 . . 1.975(3) yes
Cu N3 . . 2.312(4) yes
Zn Br1 . . 2.3309(9) yes
Zn Br2 . . 2.3508(10) yes
Zn O1 . . 2.003(3) yes
Zn O2 . . 2.001(3) yes
N3 H3A . . .9375 no
C1 O1 . . 1.328(5) no
C1 C2 . . 1.409(6) no
C1 C6 . . 1.395(6) no
C2 C3 . . 1.369(7) no
C2 H2 . . .95 no
C3 C4 . . 1.402(7) no
C3 H3 . . .95 no
C4 C5 . . 1.348(7) no
C4 H4 . . .95 no
C5 C6 . . 1.411(6) no
C5 H5 . . .95 no
C6 C7 . . 1.438(6) no
C7 N1 . . 1.290(5) no
C7 H7 . . .95 no
C8 N1 . . 1.475(5) no
C8 C9 . . 1.520(7) no
C8 H8A . . .99 no
C8 H8B . . .99 no
C9 C11 . . 1.514(8) no
C9 C10 . . 1.524(7) no
C9 C12 . . 1.541(6) no
C10 N2 . . 1.488(6) no
C10 H10A . . .99 no
C10 H10B . . .99 no
C11 H11A . . .98 no
C11 H11B . . .98 no
C11 H11C . . .98 no
C12 H12A . . .98 no
C12 H12B . . .98 no
C12 H12C . . .98 no
C13 N2 . . 1.274(6) no
C13 C14 . . 1.442(6) no
C13 H13 . . .95 no
C14 C19 . . 1.388(6) no
C14 C15 . . 1.409(6) no
C15 C16 . . 1.373(7) no
C15 H15 . . .95 no
C16 C17 . . 1.370(8) no
C16 H16 . . .95 no
C17 C18 . . 1.379(7) no
C17 H17 . . .95 no
C18 C19 . . 1.394(6) no
C18 H18 . . .95 no
C19 O2 . . 1.346(5) no
C20 N3 . . 1.428(7) no
C20 C21 . . 1.463(9) no
C20 H20A . . .99 no
C20 H20B . . .99 no
C21 C22 . . 1.445(9) no
C21 H21A . . .99 no
C21 H21B . . .99 no
C22 C23 . . 1.444(10) no
C22 H22A . . .99 no
C22 H22B . . .99 no
C23 C24 . . 1.474(10) no
C23 H23A . . .99 no
C23 H23B . . .99 no
C24 N3 . . 1.431(7) no
C24 H24A . . .99 no
C24 H24B . . .99 no
